data_7035505
loop_
_publ_author_name
'Yamada, Atsutoshi'
'Mabe, Takuya'
'Yamane, Ryohei'
'Noda, Kyoko'
'Wasada, Yuko'
'Inamo, Masahiko'
'Ishihara, Koji'
'Suzuki, Takayoshi'
'Takagi, Hideo D.'

_publ_section_title
;
 Flipping of the coordinated triazine moiety in Cu(i)-L2 and the small
 electronic factor, \kel, for direct outer-sphere cross reactions:
 syntheses, crystal structures and redox behaviour of copper(ii)/(i)-L2
 complexes (L = 3-(2-pyridyl)-5,6-diphenyl-1,2,4-triazine).
;
_journal_issue 31
_journal_name_full 'Dalton transactions (Cambridge, England : 2003)'
_journal_page_first 13979
_journal_page_last 13990
_journal_paper_doi 10.1039/c5dt01808k
_journal_volume 44
_journal_year 2015
_chemical_formula_moiety 'C40 H28 Cu N8 1+, B F4 1-'
_chemical_formula_sum 'C40 H28 B Cu F4 N8'
_chemical_formula_weight 771.05
_chemical_name_systematic 'Bis(3-(2-pyridyl)-5,6-diphenyl-1,2,4-triazine)copper(I) tetrafluoroborate'
_space_group_IT_number 2
_symmetry_cell_setting triclinic
_symmetry_Int_Tables_number 2
_symmetry_space_group_name_Hall '-P 1'
_symmetry_space_group_name_H-M 'P -1'
_atom_sites_solution_hydrogens geom
_atom_sites_solution_primary direct
_atom_sites_solution_secondary difmap
_audit_creation_method SHELXL-97
_audit_update_record
;
2015-05-14 deposited with the CCDC.
2015-06-19 downloaded from the CCDC.
;
_cell_angle_alpha 68.615(4)
_cell_angle_beta 68.335(4)
_cell_angle_gamma 75.403(4)
_cell_formula_units_Z 2
_cell_length_a 10.912(3)
_cell_length_b 12.707(3)
_cell_length_c 14.428(3)
_cell_measurement_reflns_used 7618
_cell_measurement_temperature 200(2)
_cell_measurement_theta_max 27.5
_cell_measurement_theta_min 3.0
_cell_volume 1715.2(7)
_computing_cell_refinement PROCESS-AUTO
_computing_data_collection PROCESS-AUTO
_computing_data_reduction 'CrystalStructure 3.8'
_computing_molecular_graphics 'ORTEP3 for win'
_computing_publication_material SHELXL-97
_computing_structure_refinement SHELXL-97
_computing_structure_solution 'DIRDIF99 (PATTY)'
_diffrn_ambient_temperature 200(2)
_diffrn_detector_area_resol_mean 10.00
_diffrn_measured_fraction_theta_full 0.975
_diffrn_measured_fraction_theta_max 0.975
_diffrn_measurement_device_type 'Rigaku RAXIS-RAPID'
_diffrn_measurement_method \w
_diffrn_radiation_monochromator graphite
_diffrn_radiation_source 'fine-focus sealed tube'
_diffrn_radiation_type 'Mo K\a'
_diffrn_radiation_wavelength 0.71075
_diffrn_reflns_av_R_equivalents 0.0406
_diffrn_reflns_av_sigmaI/netI 0.0602
_diffrn_reflns_limit_h_max 14
_diffrn_reflns_limit_h_min -14
_diffrn_reflns_limit_k_max 16
_diffrn_reflns_limit_k_min -15
_diffrn_reflns_limit_l_max 16
_diffrn_reflns_limit_l_min -18
_diffrn_reflns_number 16355
_diffrn_reflns_theta_full 27.48
_diffrn_reflns_theta_max 27.48
_diffrn_reflns_theta_min 3.00
_exptl_absorpt_coefficient_mu 0.703
_exptl_absorpt_correction_T_max 0.869
_exptl_absorpt_correction_T_min 0.601
_exptl_absorpt_correction_type multi-scan
_exptl_absorpt_process_details
;
    Higashi, T. (1995). Program for Absorption Correction.
    Rigaku Corporation, Tokyo, Japan.
;
_exptl_crystal_colour dark_red
_exptl_crystal_density_diffrn 1.493
_exptl_crystal_density_method 'not measured'
_exptl_crystal_description block
_exptl_crystal_F_000 788
_exptl_crystal_size_max 0.20
_exptl_crystal_size_mid 0.20
_exptl_crystal_size_min 0.20
_refine_diff_density_max 0.507
_refine_diff_density_min -0.688
_refine_diff_density_rms 0.076
_refine_ls_extinction_coef 0.0051(13)
_refine_ls_extinction_expression Fc^*^=kFc[1+0.001xFc^2^\l^3^/sin(2\q)]^-1/4^
_refine_ls_extinction_method SHELXL
_refine_ls_goodness_of_fit_ref 1.117
_refine_ls_hydrogen_treatment constr
_refine_ls_matrix_type full
_refine_ls_number_parameters 488
_refine_ls_number_reflns 7668
_refine_ls_number_restraints 0
_refine_ls_restrained_S_all 1.117
_refine_ls_R_factor_all 0.0963
_refine_ls_R_factor_gt 0.0515
_refine_ls_shift/su_max 0.000
_refine_ls_shift/su_mean 0.000
_refine_ls_structure_factor_coef Fsqd
_refine_ls_weighting_details 'calc w=1/[\s^2^(Fo^2^)+(0.0795P)^2^+0.0000P] where P=(Fo^2^+2Fc^2^)/3'
_refine_ls_weighting_scheme calc
_refine_ls_wR_factor_gt 0.1288
_refine_ls_wR_factor_ref 0.1614
_reflns_number_gt 4683
_reflns_number_total 7668
_reflns_threshold_expression 'I > 2\s(I)'
_cod_data_source_file c5dt01808k3.cif
_cod_data_source_block Cu1pdt
_cod_depositor_comments 'Adding full bibliography for 7035505--7035506.cif.'
_cod_database_code 7035505

loop_
_symmetry_equiv_pos_as_xyz
'x, y, z'
'-x, -y, -z'

loop_
_atom_site_label
_atom_site_type_symbol
_atom_site_fract_x
_atom_site_fract_y
_atom_site_fract_z
_atom_site_U_iso_or_equiv
_atom_site_adp_type
_atom_site_occupancy
_atom_site_symmetry_multiplicity
_atom_site_calc_flag
_atom_site_refinement_flags
Cu1 Cu 0.25723(4) 0.11376(3) 0.27080(3) 0.04430(17) Uani 1 1 d .
F1 F 0.7076(5) 0.3229(3) 0.2060(2) 0.1626(19) Uani 1 1 d .
F2 F 0.5219(3) 0.2399(2) 0.2890(2) 0.1350(14) Uani 1 1 d .
F3 F 0.7082(3) 0.1409(2) 0.2183(3) 0.1198(11) Uani 1 1 d .
F4 F 0.6155(3) 0.2816(3) 0.1163(2) 0.1167(11) Uani 1 1 d .
N1 N 0.2188(2) -0.12476(19) 0.31401(19) 0.0381(6) Uani 1 1 d .
N2 N 0.1977(2) -0.0397(2) 0.35379(19) 0.0397(6) Uani 1 1 d .
N32 N 0.2139(2) 0.1264(2) 0.4158(2) 0.0406(6) Uani 1 1 d .
N4 N 0.1561(2) -0.1665(2) 0.52647(19) 0.0398(6) Uani 1 1 d .
N11 N 0.6193(3) 0.0963(2) -0.0324(2) 0.0495(7) Uani 1 1 d .
N12 N 0.5124(3) 0.1761(2) -0.0274(2) 0.0496(7) Uani 1 1 d .
N132 N 0.2220(3) 0.2579(2) 0.1613(2) 0.0430(6) Uani 1 1 d .
N14 N 0.4363(2) 0.09900(19) 0.15682(19) 0.0382(6) Uani 1 1 d .
C3 C 0.1751(3) -0.0643(2) 0.4567(2) 0.0368(7) Uani 1 1 d .
C5 C 0.1729(3) -0.2525(2) 0.4885(2) 0.0383(7) Uani 1 1 d .
C6 C 0.2124(3) -0.2322(2) 0.3794(2) 0.0365(7) Uani 1 1 d .
C31 C 0.1718(3) 0.0310(2) 0.4936(2) 0.0389(7) Uani 1 1 d .
C33 C 0.2148(3) 0.2154(3) 0.4439(3) 0.0511(8) Uani 1 1 d .
H33 H 0.2441 0.2827 0.3905 0.061 Uiso 1 1 calc R
C34 C 0.1755(3) 0.2137(3) 0.5461(3) 0.0560(9) Uani 1 1 d .
H34 H 0.1776 0.2788 0.5628 0.067 Uiso 1 1 calc R
C35 C 0.1327(4) 0.1169(3) 0.6243(3) 0.0574(9) Uani 1 1 d .
H35 H 0.1047 0.1142 0.6956 0.069 Uiso 1 1 calc R
C36 C 0.1312(3) 0.0230(3) 0.5972(3) 0.0500(8) Uani 1 1 d .
H36 H 0.1025 -0.0451 0.6495 0.060 Uiso 1 1 calc R
C51 C 0.1502(3) -0.3647(2) 0.5691(2) 0.0405(7) Uani 1 1 d .
C52 C 0.2118(3) -0.3999(3) 0.6455(2) 0.0465(8) Uani 1 1 d .
H52 H 0.2660 -0.3525 0.6463 0.056 Uiso 1 1 calc R
C53 C 0.1941(4) -0.5048(3) 0.7209(3) 0.0578(9) Uani 1 1 d .
H53 H 0.2393 -0.5309 0.7719 0.069 Uiso 1 1 calc R
C54 C 0.1108(4) -0.5718(3) 0.7223(3) 0.0621(10) Uani 1 1 d .
H54 H 0.0985 -0.6436 0.7744 0.074 Uiso 1 1 calc R
C55 C 0.0458(4) -0.5344(3) 0.6483(3) 0.0545(9) Uani 1 1 d .
H55 H -0.0137 -0.5793 0.6508 0.065 Uiso 1 1 calc R
C56 C 0.0664(3) -0.4321(3) 0.5705(3) 0.0471(8) Uani 1 1 d .
H56 H 0.0237 -0.4077 0.5180 0.057 Uiso 1 1 calc R
C61 C 0.2538(3) -0.3205(2) 0.3249(2) 0.0402(7) Uani 1 1 d .
C62 C 0.3188(3) -0.4289(3) 0.3645(3) 0.0441(7) Uani 1 1 d .
H62 H 0.3317 -0.4497 0.4309 0.053 Uiso 1 1 calc R
C63 C 0.3644(4) -0.5058(3) 0.3080(3) 0.0524(9) Uani 1 1 d .
H63 H 0.4098 -0.5786 0.3351 0.063 Uiso 1 1 calc R
C64 C 0.3446(4) -0.4779(3) 0.2129(3) 0.0559(9) Uani 1 1 d .
H64 H 0.3746 -0.5317 0.1750 0.067 Uiso 1 1 calc R
C65 C 0.2803(4) -0.3705(3) 0.1722(3) 0.0519(8) Uani 1 1 d .
H65 H 0.2662 -0.3509 0.1064 0.062 Uiso 1 1 calc R
C66 C 0.2371(3) -0.2924(3) 0.2275(2) 0.0448(7) Uani 1 1 d .
H66 H 0.1954 -0.2185 0.1986 0.054 Uiso 1 1 calc R
C13 C 0.4312(3) 0.1786(2) 0.0656(2) 0.0388(7) Uani 1 1 d .
C15 C 0.5403(3) 0.0160(2) 0.1530(2) 0.0381(7) Uani 1 1 d .
C16 C 0.6387(3) 0.0207(3) 0.0555(2) 0.0413(7) Uani 1 1 d .
C131 C 0.3223(3) 0.2750(2) 0.0706(2) 0.0415(7) Uani 1 1 d .
C133 C 0.1198(4) 0.3432(3) 0.1695(3) 0.0560(9) Uani 1 1 d .
H133 H 0.0477 0.3336 0.2326 0.067 Uiso 1 1 calc R
C134 C 0.1163(4) 0.4444(3) 0.0888(3) 0.0608(10) Uani 1 1 d .
H134 H 0.0422 0.5024 0.0968 0.073 Uiso 1 1 calc R
C135 C 0.2196(4) 0.4602(3) -0.0017(3) 0.0586(9) Uani 1 1 d .
H135 H 0.2192 0.5299 -0.0568 0.070 Uiso 1 1 calc R
C136 C 0.3246(4) 0.3741(3) -0.0125(3) 0.0515(8) Uani 1 1 d .
H136 H 0.3969 0.3825 -0.0755 0.062 Uiso 1 1 calc R
C151 C 0.5396(3) -0.0759(2) 0.2521(2) 0.0408(7) Uani 1 1 d .
C152 C 0.5108(3) -0.0480(3) 0.3436(2) 0.0456(8) Uani 1 1 d .
H152 H 0.4981 0.0297 0.3409 0.055 Uiso 1 1 calc R
C153 C 0.5007(3) -0.1322(3) 0.4373(3) 0.0567(9) Uani 1 1 d .
H153 H 0.4802 -0.1126 0.4995 0.068 Uiso 1 1 calc R
C154 C 0.5205(3) -0.2457(3) 0.4417(3) 0.0620(10) Uani 1 1 d .
H154 H 0.5129 -0.3037 0.5068 0.074 Uiso 1 1 calc R
C155 C 0.5511(3) -0.2747(3) 0.3516(3) 0.0573(10) Uani 1 1 d .
H155 H 0.5659 -0.3527 0.3547 0.069 Uiso 1 1 calc R
C156 C 0.5603(3) -0.1901(3) 0.2564(3) 0.0484(8) Uani 1 1 d .
H156 H 0.5806 -0.2100 0.1945 0.058 Uiso 1 1 calc R
C161 C 0.7706(3) -0.0518(2) 0.0397(2) 0.0404(7) Uani 1 1 d .
C162 C 0.8395(3) -0.0822(3) 0.1107(3) 0.0463(8) Uani 1 1 d .
H162 H 0.8000 -0.0620 0.1736 0.056 Uiso 1 1 calc R
C163 C 0.9665(3) -0.1423(3) 0.0902(3) 0.0536(9) Uani 1 1 d .
H163 H 1.0140 -0.1627 0.1392 0.064 Uiso 1 1 calc R
C164 C 1.0242(4) -0.1725(3) 0.0001(3) 0.0582(10) Uani 1 1 d .
H164 H 1.1109 -0.2146 -0.0128 0.070 Uiso 1 1 calc R
C165 C 0.9569(4) -0.1420(3) -0.0718(3) 0.0568(9) Uani 1 1 d .
H165 H 0.9970 -0.1634 -0.1341 0.068 Uiso 1 1 calc R
C166 C 0.8307(3) -0.0801(3) -0.0533(3) 0.0493(8) Uani 1 1 d .
H166 H 0.7853 -0.0570 -0.1040 0.059 Uiso 1 1 calc R
B1 B 0.6395(5) 0.2488(4) 0.2095(4) 0.0636(12) Uani 1 1 d .

loop_
_atom_site_aniso_label
_atom_site_aniso_U_11
_atom_site_aniso_U_22
_atom_site_aniso_U_33
_atom_site_aniso_U_23
_atom_site_aniso_U_13
_atom_site_aniso_U_12
Cu1 0.0439(3) 0.0411(2) 0.0372(3) -0.00889(17) -0.00152(18) -0.00886(16)
F1 0.297(5) 0.155(3) 0.091(2) 0.008(2) -0.080(3) -0.160(3)
F2 0.145(3) 0.0681(16) 0.106(2) -0.0311(15) 0.055(2) -0.0054(16)
F3 0.075(2) 0.0926(19) 0.142(3) -0.0258(18) 0.0102(18) -0.0077(15)
F4 0.143(3) 0.144(3) 0.083(2) -0.0113(18) -0.048(2) -0.067(2)
N1 0.0354(14) 0.0404(13) 0.0369(14) -0.0116(11) -0.0066(11) -0.0095(10)
N2 0.0325(14) 0.0458(14) 0.0373(15) -0.0144(11) -0.0032(11) -0.0079(10)
N32 0.0337(14) 0.0378(13) 0.0474(16) -0.0178(11) -0.0052(12) -0.0038(10)
N4 0.0354(14) 0.0439(14) 0.0338(14) -0.0085(11) -0.0038(11) -0.0100(11)
N11 0.0439(17) 0.0567(16) 0.0347(15) -0.0093(12) -0.0028(12) -0.0056(13)
N12 0.0407(16) 0.0566(16) 0.0397(16) -0.0117(12) -0.0053(13) -0.0020(12)
N132 0.0416(16) 0.0405(13) 0.0414(15) -0.0142(11) -0.0058(12) -0.0041(11)
N14 0.0355(14) 0.0380(13) 0.0359(14) -0.0090(10) -0.0049(11) -0.0090(10)
C3 0.0276(16) 0.0461(16) 0.0333(17) -0.0122(13) -0.0037(13) -0.0075(12)
C5 0.0300(16) 0.0442(16) 0.0372(17) -0.0062(13) -0.0093(13) -0.0098(12)
C6 0.0292(16) 0.0431(16) 0.0343(17) -0.0091(13) -0.0062(13) -0.0096(12)
C31 0.0297(16) 0.0461(17) 0.0387(17) -0.0150(13) -0.0065(13) -0.0041(12)
C33 0.043(2) 0.0497(19) 0.064(2) -0.0258(17) -0.0121(17) -0.0051(14)
C34 0.048(2) 0.064(2) 0.069(3) -0.037(2) -0.0211(19) 0.0034(16)
C35 0.057(2) 0.071(2) 0.051(2) -0.0337(19) -0.0196(18) 0.0060(18)
C36 0.046(2) 0.060(2) 0.042(2) -0.0166(15) -0.0109(16) -0.0052(15)
C51 0.0370(18) 0.0422(16) 0.0339(17) -0.0080(13) -0.0033(14) -0.0079(13)
C52 0.0446(19) 0.0470(18) 0.0414(19) -0.0129(14) -0.0066(15) -0.0059(14)
C53 0.066(3) 0.055(2) 0.038(2) -0.0078(15) -0.0136(18) 0.0011(18)
C54 0.076(3) 0.0408(19) 0.045(2) -0.0065(15) 0.0009(19) -0.0060(17)
C55 0.056(2) 0.0458(18) 0.047(2) -0.0136(15) 0.0072(17) -0.0192(15)
C56 0.0389(19) 0.0501(18) 0.0438(19) -0.0120(15) -0.0016(15) -0.0118(14)
C61 0.0351(17) 0.0452(17) 0.0384(18) -0.0121(13) -0.0032(13) -0.0155(13)
C62 0.0425(19) 0.0462(17) 0.0398(18) -0.0109(14) -0.0075(15) -0.0109(14)
C63 0.053(2) 0.0434(18) 0.056(2) -0.0163(15) -0.0083(17) -0.0082(15)
C64 0.058(2) 0.055(2) 0.054(2) -0.0247(17) -0.0023(18) -0.0187(17)
C65 0.063(2) 0.058(2) 0.0359(18) -0.0117(15) -0.0088(16) -0.0224(17)
C66 0.0437(19) 0.0433(17) 0.0447(19) -0.0115(14) -0.0066(15) -0.0144(13)
C13 0.0348(17) 0.0433(16) 0.0349(17) -0.0097(13) -0.0044(13) -0.0121(13)
C15 0.0358(17) 0.0413(16) 0.0342(16) -0.0108(12) -0.0041(13) -0.0114(13)
C16 0.0358(17) 0.0463(17) 0.0378(17) -0.0145(14) -0.0022(14) -0.0102(13)
C131 0.0405(18) 0.0397(16) 0.0411(18) -0.0126(13) -0.0067(14) -0.0082(13)
C133 0.053(2) 0.055(2) 0.050(2) -0.0203(16) -0.0089(17) 0.0065(16)
C134 0.070(3) 0.0486(19) 0.052(2) -0.0152(16) -0.018(2) 0.0114(17)
C135 0.073(3) 0.0456(19) 0.048(2) -0.0074(15) -0.020(2) -0.0009(17)
C136 0.055(2) 0.0487(18) 0.0383(19) -0.0033(14) -0.0063(16) -0.0135(15)
C151 0.0279(16) 0.0423(17) 0.0400(18) -0.0069(13) -0.0008(13) -0.0069(12)
C152 0.0342(18) 0.0539(18) 0.0391(18) -0.0079(14) -0.0066(14) -0.0063(13)
C153 0.038(2) 0.078(3) 0.040(2) -0.0062(17) -0.0091(16) -0.0054(16)
C154 0.038(2) 0.070(2) 0.048(2) 0.0151(18) -0.0086(17) -0.0132(16)
C155 0.038(2) 0.0471(19) 0.066(3) 0.0020(17) -0.0105(18) -0.0071(14)
C156 0.0368(18) 0.0474(18) 0.050(2) -0.0086(15) -0.0060(15) -0.0085(14)
C161 0.0327(17) 0.0424(16) 0.0413(18) -0.0135(13) -0.0002(14) -0.0127(12)
C162 0.0367(18) 0.0550(18) 0.0397(18) -0.0117(14) -0.0039(15) -0.0092(14)
C163 0.0367(19) 0.064(2) 0.050(2) -0.0091(17) -0.0096(16) -0.0065(15)
C164 0.0357(19) 0.053(2) 0.066(3) -0.0144(18) 0.0001(18) -0.0024(15)
C165 0.044(2) 0.062(2) 0.062(2) -0.0340(18) 0.0016(18) -0.0090(16)
C166 0.0392(19) 0.061(2) 0.050(2) -0.0225(16) -0.0058(16) -0.0135(15)
B1 0.083(3) 0.049(2) 0.051(3) -0.0120(19) -0.007(2) -0.022(2)

loop_
_atom_type_symbol
_atom_type_description
_atom_type_scat_dispersion_real
_atom_type_scat_dispersion_imag
_atom_type_scat_source
C C 0.0033 0.0016 'International Tables Vol C Tables 4.2.6.8 and 6.1.1.4'
H H 0.0000 0.0000 'International Tables Vol C Tables 4.2.6.8 and 6.1.1.4'
N N 0.0061 0.0033 'International Tables Vol C Tables 4.2.6.8 and 6.1.1.4'
B B 0.0013 0.0007 'International Tables Vol C Tables 4.2.6.8 and 6.1.1.4'
Cu Cu 0.3201 1.2651 'International Tables Vol C Tables 4.2.6.8 and 6.1.1.4'
F F 0.0171 0.0103 'International Tables Vol C Tables 4.2.6.8 and 6.1.1.4'

loop_
_geom_angle_atom_site_label_1
_geom_angle_atom_site_label_2
_geom_angle_atom_site_label_3
_geom_angle
N132 Cu1 N2 142.92(11)
N132 Cu1 N32 116.15(10)
N2 Cu1 N32 81.83(10)
N132 Cu1 N14 82.60(10)
N2 Cu1 N14 110.71(9)
N32 Cu1 N14 131.10(10)
N2 N1 C6 118.8(2)
N1 N2 C3 118.9(2)
N1 N2 Cu1 124.37(19)
C3 N2 Cu1 113.34(19)
C33 N32 C31 117.4(3)
C33 N32 Cu1 129.3(2)
C31 N32 Cu1 113.26(19)
C3 N4 C5 116.5(3)
C16 N11 N12 119.8(3)
C13 N12 N11 118.0(3)
C131 N132 C133 116.9(3)
C131 N132 Cu1 113.7(2)
C133 N132 Cu1 129.0(2)
C15 N14 C13 117.0(2)
C15 N14 Cu1 131.9(2)
C13 N14 Cu1 109.75(19)
N4 C3 N2 125.2(3)
N4 C3 C31 118.6(3)
N2 C3 C31 116.2(3)
N4 C5 C6 119.7(3)
N4 C5 C51 114.7(3)
C6 C5 C51 125.6(3)
N1 C6 C5 120.2(3)
N1 C6 C61 113.8(3)
C5 C6 C61 126.0(3)
N32 C31 C36 123.1(3)
N32 C31 C3 114.3(3)
C36 C31 C3 122.6(3)
N32 C33 C34 122.9(3)
N32 C33 H33 118.6
C34 C33 H33 118.6
C33 C34 C35 119.3(3)
C33 C34 H34 120.4
C35 C34 H34 120.4
C34 C35 C36 119.0(3)
C34 C35 H35 120.5
C36 C35 H35 120.5
C31 C36 C35 118.4(3)
C31 C36 H36 120.8
C35 C36 H36 120.8
C52 C51 C56 120.2(3)
C52 C51 C5 118.1(3)
C56 C51 C5 121.6(3)
C51 C52 C53 119.5(3)
C51 C52 H52 120.2
C53 C52 H52 120.2
C52 C53 C54 120.3(3)
C52 C53 H53 119.9
C54 C53 H53 119.9
C55 C54 C53 120.0(3)
C55 C54 H54 120.0
C53 C54 H54 120.0
C54 C55 C56 120.3(3)
C54 C55 H55 119.8
C56 C55 H55 119.8
C55 C56 C51 119.6(3)
C55 C56 H56 120.2
C51 C56 H56 120.2
C66 C61 C62 118.4(3)
C66 C61 C6 119.1(3)
C62 C61 C6 122.3(3)
C63 C62 C61 120.6(3)
C63 C62 H62 119.7
C61 C62 H62 119.7
C64 C63 C62 120.4(3)
C64 C63 H63 119.8
C62 C63 H63 119.8
C63 C64 C65 119.8(3)
C63 C64 H64 120.1
C65 C64 H64 120.1
C66 C65 C64 119.9(3)
C66 C65 H65 120.1
C64 C65 H65 120.1
C65 C66 C61 120.9(3)
C65 C66 H66 119.6
C61 C66 H66 119.6
N12 C13 N14 125.5(3)
N12 C13 C131 117.4(3)
N14 C13 C131 117.1(3)
N14 C15 C16 118.2(3)
N14 C15 C151 116.6(3)
C16 C15 C151 125.2(3)
N11 C16 C15 120.6(3)
N11 C16 C161 114.1(3)
C15 C16 C161 125.3(3)
N132 C131 C136 123.4(3)
N132 C131 C13 114.7(3)
C136 C131 C13 121.9(3)
N132 C133 C134 122.3(3)
N132 C133 H133 118.9
C134 C133 H133 118.9
C135 C134 C133 119.7(3)
C135 C134 H134 120.2
C133 C134 H134 120.2
C134 C135 C136 119.2(3)
C134 C135 H135 120.4
C136 C135 H135 120.4
C135 C136 C131 118.5(3)
C135 C136 H136 120.8
C131 C136 H136 120.8
C156 C151 C152 119.5(3)
C156 C151 C15 120.8(3)
C152 C151 C15 119.6(3)
C153 C152 C151 120.3(3)
C153 C152 H152 119.9
C151 C152 H152 119.9
C152 C153 C154 120.2(3)
C152 C153 H153 119.9
C154 C153 H153 119.9
C155 C154 C153 120.2(3)
C155 C154 H154 119.9
C153 C154 H154 119.9
C154 C155 C156 120.1(3)
C154 C155 H155 119.9
C156 C155 H155 119.9
C155 C156 C151 119.7(3)
C155 C156 H156 120.1
C151 C156 H156 120.1
C162 C161 C166 119.4(3)
C162 C161 C16 121.1(3)
C166 C161 C16 119.1(3)
C161 C162 C163 120.0(3)
C161 C162 H162 120.0
C163 C162 H162 120.0
C164 C163 C162 120.5(3)
C164 C163 H163 119.7
C162 C163 H163 119.7
C163 C164 C165 120.1(3)
C163 C164 H164 120.0
C165 C164 H164 120.0
C164 C165 C166 120.1(3)
C164 C165 H165 120.0
C166 C165 H165 120.0
C165 C166 C161 119.8(3)
C165 C166 H166 120.1
C161 C166 H166 120.1
F1 B1 F4 107.9(3)
F1 B1 F2 113.2(4)
F4 B1 F2 109.7(4)
F1 B1 F3 113.8(5)
F4 B1 F3 104.4(4)
F2 B1 F3 107.4(3)

loop_
_geom_bond_atom_site_label_1
_geom_bond_atom_site_label_2
_geom_bond_distance
Cu1 N132 1.995(2)
Cu1 N2 2.005(2)
Cu1 N32 2.026(3)
Cu1 N14 2.055(2)
F1 B1 1.316(5)
F2 B1 1.366(5)
F3 B1 1.372(5)
F4 B1 1.359(5)
N1 N2 1.334(3)
N1 C6 1.348(4)
N2 C3 1.339(4)
N32 C33 1.336(4)
N32 C31 1.359(4)
N4 C3 1.331(4)
N4 C5 1.337(4)
N11 C16 1.336(4)
N11 N12 1.338(4)
N12 C13 1.314(4)
N132 C131 1.346(4)
N132 C133 1.349(4)
N14 C15 1.340(4)
N14 C13 1.346(4)
C3 C31 1.479(4)
C5 C6 1.411(4)
C5 C51 1.484(4)
C6 C61 1.486(4)
C31 C36 1.365(4)
C33 C34 1.369(5)
C33 H33 0.9500
C34 C35 1.376(5)
C34 H34 0.9500
C35 C36 1.389(5)
C35 H35 0.9500
C36 H36 0.9500
C51 C52 1.379(4)
C51 C56 1.393(4)
C52 C53 1.384(4)
C52 H52 0.9500
C53 C54 1.385(5)
C53 H53 0.9500
C54 C55 1.374(5)
C54 H54 0.9500
C55 C56 1.378(4)
C55 H55 0.9500
C56 H56 0.9500
C61 C66 1.388(4)
C61 C62 1.399(4)
C62 C63 1.381(4)
C62 H62 0.9500
C63 C64 1.370(5)
C63 H63 0.9500
C64 C65 1.391(5)
C64 H64 0.9500
C65 C66 1.382(4)
C65 H65 0.9500
C66 H66 0.9500
C13 C131 1.478(4)
C15 C16 1.412(4)
C15 C151 1.479(4)
C16 C161 1.488(4)
C131 C136 1.384(4)
C133 C134 1.388(5)
C133 H133 0.9500
C134 C135 1.361(5)
C134 H134 0.9500
C135 C136 1.377(5)
C135 H135 0.9500
C136 H136 0.9500
C151 C156 1.392(4)
C151 C152 1.395(5)
C152 C153 1.372(4)
C152 H152 0.9500
C153 C154 1.384(5)
C153 H153 0.9500
C154 C155 1.380(5)
C154 H154 0.9500
C155 C156 1.388(5)
C155 H155 0.9500
C156 H156 0.9500
C161 C162 1.377(4)
C161 C166 1.395(4)
C162 C163 1.385(4)
C162 H162 0.9500
C163 C164 1.368(5)
C163 H163 0.9500
C164 C165 1.375(5)
C164 H164 0.9500
C165 C166 1.387(5)
C165 H165 0.9500
C166 H166 0.9500

loop_
_geom_torsion_atom_site_label_1
_geom_torsion_atom_site_label_2
_geom_torsion_atom_site_label_3
_geom_torsion_atom_site_label_4
_geom_torsion
C6 N1 N2 C3 2.1(4)
C6 N1 N2 Cu1 159.8(2)
N132 Cu1 N2 N1 70.8(3)
N32 Cu1 N2 N1 -166.0(2)
N14 Cu1 N2 N1 -35.0(3)
N132 Cu1 N2 C3 -130.4(2)
N32 Cu1 N2 C3 -7.2(2)
N14 Cu1 N2 C3 123.8(2)
N132 Cu1 N32 C33 -29.0(3)
N2 Cu1 N32 C33 -174.8(3)
N14 Cu1 N32 C33 74.8(3)
N132 Cu1 N32 C31 147.3(2)
N2 Cu1 N32 C31 1.5(2)
N14 Cu1 N32 C31 -108.9(2)
C16 N11 N12 C13 1.7(4)
N2 Cu1 N132 C131 -113.2(2)
N32 Cu1 N132 C131 134.0(2)
N14 Cu1 N132 C131 1.6(2)
N2 Cu1 N132 C133 74.0(3)
N32 Cu1 N132 C133 -38.8(3)
N14 Cu1 N132 C133 -171.2(3)
N132 Cu1 N14 C15 -175.7(3)
N2 Cu1 N14 C15 -31.5(3)
N32 Cu1 N14 C15 65.9(3)
N132 Cu1 N14 C13 -9.86(19)
N2 Cu1 N14 C13 134.33(19)
N32 Cu1 N14 C13 -128.32(19)
C5 N4 C3 N2 6.2(4)
C5 N4 C3 C31 -173.6(3)
N1 N2 C3 N4 -8.4(4)
Cu1 N2 C3 N4 -168.4(2)
N1 N2 C3 C31 171.4(2)
Cu1 N2 C3 C31 11.4(3)
C3 N4 C5 C6 1.7(4)
C3 N4 C5 C51 -179.8(2)
N2 N1 C6 C5 5.4(4)
N2 N1 C6 C61 -172.9(2)
N4 C5 C6 N1 -7.4(4)
C51 C5 C6 N1 174.3(3)
N4 C5 C6 C61 170.6(3)
C51 C5 C6 C61 -7.7(5)
C33 N32 C31 C36 0.1(5)
Cu1 N32 C31 C36 -176.7(2)
C33 N32 C31 C3 -179.3(3)
Cu1 N32 C31 C3 3.9(3)
N4 C3 C31 N32 169.5(3)
N2 C3 C31 N32 -10.3(4)
N4 C3 C31 C36 -9.8(4)
N2 C3 C31 C36 170.3(3)
C31 N32 C33 C34 -0.1(5)
Cu1 N32 C33 C34 176.1(2)
N32 C33 C34 C35 0.0(5)
C33 C34 C35 C36 0.2(5)
N32 C31 C36 C35 0.1(5)
C3 C31 C36 C35 179.4(3)
C34 C35 C36 C31 -0.2(5)
N4 C5 C51 C52 -48.9(4)
C6 C5 C51 C52 129.4(3)
N4 C5 C51 C56 129.2(3)
C6 C5 C51 C56 -52.4(4)
C56 C51 C52 C53 2.7(5)
C5 C51 C52 C53 -179.1(3)
C51 C52 C53 C54 -2.7(5)
C52 C53 C54 C55 0.3(5)
C53 C54 C55 C56 2.1(5)
C54 C55 C56 C51 -2.2(5)
C52 C51 C56 C55 -0.3(5)
C5 C51 C56 C55 -178.4(3)
N1 C6 C61 C66 -28.4(4)
C5 C6 C61 C66 153.5(3)
N1 C6 C61 C62 146.5(3)
C5 C6 C61 C62 -31.7(5)
C66 C61 C62 C63 -0.3(5)
C6 C61 C62 C63 -175.3(3)
C61 C62 C63 C64 -1.1(5)
C62 C63 C64 C65 1.2(5)
C63 C64 C65 C66 0.2(5)
C64 C65 C66 C61 -1.6(5)
C62 C61 C66 C65 1.7(5)
C6 C61 C66 C65 176.8(3)
N11 N12 C13 N14 -9.0(5)
N11 N12 C13 C131 173.2(3)
C15 N14 C13 N12 6.7(4)
Cu1 N14 C13 N12 -161.5(3)
C15 N14 C13 C131 -175.5(3)
Cu1 N14 C13 C131 16.3(3)
C13 N14 C15 C16 2.5(4)
Cu1 N14 C15 C16 167.5(2)
C13 N14 C15 C151 -175.4(3)
Cu1 N14 C15 C151 -10.4(4)
N12 N11 C16 C15 7.0(5)
N12 N11 C16 C161 -171.3(3)
N14 C15 C16 N11 -9.2(4)
C151 C15 C16 N11 168.5(3)
N14 C15 C16 C161 169.0(3)
C151 C15 C16 C161 -13.3(5)
C133 N132 C131 C136 0.0(5)
Cu1 N132 C131 C136 -173.7(3)
C133 N132 C131 C13 -179.7(3)
Cu1 N132 C131 C13 6.6(3)
N12 C13 C131 N132 162.1(3)
N14 C13 C131 N132 -16.0(4)
N12 C13 C131 C136 -17.7(5)
N14 C13 C131 C136 164.3(3)
C131 N132 C133 C134 0.1(5)
Cu1 N132 C133 C134 172.7(3)
N132 C133 C134 C135 -0.9(6)
C133 C134 C135 C136 1.4(6)
C134 C135 C136 C131 -1.3(5)
N132 C131 C136 C135 0.6(5)
C13 C131 C136 C135 -179.7(3)
N14 C15 C151 C156 129.2(3)
C16 C15 C151 C156 -48.5(4)
N14 C15 C151 C152 -47.3(4)
C16 C15 C151 C152 135.0(3)
C156 C151 C152 C153 -1.0(5)
C15 C151 C152 C153 175.5(3)
C151 C152 C153 C154 0.6(5)
C152 C153 C154 C155 0.4(5)
C153 C154 C155 C156 -0.9(5)
C154 C155 C156 C151 0.5(5)
C152 C151 C156 C155 0.4(5)
C15 C151 C156 C155 -176.0(3)
N11 C16 C161 C162 142.0(3)
C15 C16 C161 C162 -36.3(4)
N11 C16 C161 C166 -31.8(4)
C15 C16 C161 C166 149.9(3)
C166 C161 C162 C163 -1.2(5)
C16 C161 C162 C163 -175.0(3)
C161 C162 C163 C164 -0.4(5)
C162 C163 C164 C165 0.9(5)
C163 C164 C165 C166 0.3(5)
C164 C165 C166 C161 -1.9(5)
C162 C161 C166 C165 2.4(5)
C16 C161 C166 C165 176.3(3)
